data_1558962
loop_
_publ_author_name
'Gao, Yajun'
'Bai, Junfeng'
'Zhang, Lei'
'Gu, Yuming'
'Zhang, Wen-Wei'
'Pan, Yi'
'Fang, Wei-hai'
'Ma, Jing'
'Lan, Ya-Qian'

_publ_section_title
;
 Formation of a Mixed-Valence Cu(I)/Cu(II) Metal-Organic Framework with
 the Full Light Spectrum and High Selectivity of CO2 Photoreduction into
 CH4
;
_journal_name_full 'Chemical Science'
_journal_paper_doi 10.1039/D0SC03754K
_journal_year 2020
_chemical_formula_moiety 'C5 H4 Cu2 I2 N2 O2'
_chemical_formula_sum 'C5 H4 Cu2 I2 N2 O2'
_chemical_formula_weight 505.00
_chemical_name_systematic NJU-Bai61p
_space_group_crystal_system monoclinic
_space_group_IT_number 15
_space_group_name_Hall '-C 2yc'
_space_group_name_H-M_alt 'C 1 2/c 1'
_atom_sites_solution_hydrogens geom
_audit_creation_method SHELXL-2014/7
_audit_update_record
;
2019-10-11 deposited with the CCDC.	2020-09-02 downloaded from the CCDC.
;
_cell_angle_alpha 90
_cell_angle_beta 106.9640(10)
_cell_angle_gamma 90
_cell_formula_units_Z 8
_cell_length_a 13.4414(12)
_cell_length_b 10.3399(9)
_cell_length_c 15.1736(14)
_cell_measurement_reflns_used 5694
_cell_measurement_temperature 296(2)
_cell_measurement_theta_max 25.570
_cell_measurement_theta_min 2.278
_cell_volume 2017.1(3)
_computing_cell_refinement 'Bruker SAINT'
_computing_data_collection 'Bruker APEX2'
_computing_data_reduction 'Bruker SAINT'
_computing_molecular_graphics 'Bruker SHELXTL'
_computing_publication_material 'Bruker SHELXTL'
_computing_structure_refinement 'SHELXL-2014/7 (Sheldrick, 2014)'
_computing_structure_solution 'SHELXS-97 (Sheldrick 2008)'
_diffrn_ambient_temperature 296(2)
_diffrn_measured_fraction_theta_full 0.989
_diffrn_measured_fraction_theta_max 0.989
_diffrn_measurement_device_type 'Bruker APEX-II CCD'
_diffrn_measurement_method '\f and \w scans'
_diffrn_radiation_type MoK\a
_diffrn_radiation_wavelength 0.71073
_diffrn_reflns_av_R_equivalents 0.0248
_diffrn_reflns_av_unetI/netI 0.0203
_diffrn_reflns_Laue_measured_fraction_full 0.989
_diffrn_reflns_Laue_measured_fraction_max 0.989
_diffrn_reflns_limit_h_max 15
_diffrn_reflns_limit_h_min -15
_diffrn_reflns_limit_k_max 11
_diffrn_reflns_limit_k_min -12
_diffrn_reflns_limit_l_max 16
_diffrn_reflns_limit_l_min -18
_diffrn_reflns_number 7232
_diffrn_reflns_point_group_measured_fraction_full 0.989
_diffrn_reflns_point_group_measured_fraction_max 0.989
_diffrn_reflns_theta_full 25.012
_diffrn_reflns_theta_max 25.012
_diffrn_reflns_theta_min 2.528
_exptl_absorpt_coefficient_mu 10.306
_exptl_absorpt_correction_T_max 0.127
_exptl_absorpt_correction_T_min 0.097
_exptl_absorpt_correction_type multi-scan
_exptl_crystal_colour yellow
_exptl_crystal_density_diffrn 3.326
_exptl_crystal_description block
_exptl_crystal_F_000 1824
_exptl_crystal_size_max 0.300
_exptl_crystal_size_mid 0.200
_exptl_crystal_size_min 0.200
_refine_diff_density_max 3.178
_refine_diff_density_min -1.096
_refine_diff_density_rms 0.287
_refine_ls_extinction_method none
_refine_ls_goodness_of_fit_ref 1.237
_refine_ls_hydrogen_treatment constr
_refine_ls_matrix_type full
_refine_ls_number_parameters 120
_refine_ls_number_reflns 1757
_refine_ls_number_restraints 0
_refine_ls_restrained_S_all 1.237
_refine_ls_R_factor_all 0.0385
_refine_ls_R_factor_gt 0.0378
_refine_ls_shift/su_max 0.001
_refine_ls_shift/su_mean 0.000
_refine_ls_structure_factor_coef Fsqd
_refine_ls_weighting_details 'w=1/[\s^2^(Fo^2^)+(0.0058P)^2^+159.5886P] where P=(Fo^2^+2Fc^2^)/3'
_refine_ls_weighting_scheme calc
_refine_ls_wR_factor_gt 0.0983
_refine_ls_wR_factor_ref 0.0985
_reflns_Friedel_coverage 0.000
_reflns_number_gt 1703
_reflns_number_total 1757
_reflns_threshold_expression 'I > 2\s(I)'
_cod_data_source_file d0sc03754k2.cif
_cod_data_source_block 1_a
_cod_original_sg_symbol_H-M 'C 2/c'
_cod_database_code 1558962
_shelx_shelxl_version_number 2014/7
_shelx_space_group_comment
;
The symmetry employed for this shelxl refinement is uniquely defined
by the following loop, which should always be used as a source of
symmetry information in preference to the above space-group names.
They are only intended as comments.
;
_shelx_estimated_absorpt_t_min 0.097
_shelx_estimated_absorpt_t_max 0.127

loop_
_space_group_symop_operation_xyz
'x, y, z'
'-x, y, -z+1/2'
'x+1/2, y+1/2, z'
'-x+1/2, y+1/2, -z+1/2'
'-x, -y, -z'
'x, -y, z-1/2'
'-x+1/2, -y+1/2, -z'
'x+1/2, -y+1/2, z-1/2'

loop_
_atom_site_label
_atom_site_type_symbol
_atom_site_fract_x
_atom_site_fract_y
_atom_site_fract_z
_atom_site_U_iso_or_equiv
_atom_site_adp_type
_atom_site_occupancy
_atom_site_site_symmetry_order
_atom_site_calc_flag
_atom_site_refinement_flags_posn
_atom_site_refinement_flags_adp
_atom_site_refinement_flags_occupancy
_atom_site_disorder_assembly
_atom_site_disorder_group
Cu1 Cu 0.59163(10) 0.01024(13) 0.81663(9) 0.0163(3) Uani 1 1 d . . . . .
Cu2 Cu 0.44823(10) -0.17696(13) 0.80889(9) 0.0167(3) Uani 1 1 d . . . . .
I1 I 0.42259(5) 0.06706(7) 0.86138(5) 0.0149(2) Uani 1 1 d . . . . .
I2 I 0.65012(5) -0.23627(7) 0.86755(5) 0.0150(2) Uani 1 1 d . . . . .
C1 C 0.7815(8) 0.1694(10) 0.8482(8) 0.016(2) Uani 1 1 d . . . . .
H1 H 0.7489 0.1910 0.7871 0.019 Uiso 1 1 calc R U . . .
C2 C 0.9271(9) 0.1785(11) 0.9713(8) 0.018(2) Uani 1 1 d . . . . .
H2 H 0.9966 0.2009 0.9968 0.022 Uiso 1 1 calc R U . . .
C3 C 0.7728(9) 0.0748(11) 0.9824(7) 0.017(2) Uani 1 1 d . . . . .
H3 H 0.7354 0.0318 1.0163 0.020 Uiso 1 1 calc R U . . .
C4 C 0.8747(8) 0.1120(10) 1.0251(7) 0.014(2) Uani 1 1 d . . . . .
C5 C 0.9278(9) 0.0860(11) 1.1241(8) 0.018(2) Uani 1 1 d . . . . .
N1 N 0.7268(7) 0.1004(9) 0.8919(7) 0.022(2) Uani 1 1 d . . . . .
N2 N 0.8788(7) 0.2101(9) 0.8845(6) 0.0164(19) Uani 1 1 d . . . . .
O1 O 0.8694(6) 0.0891(9) 1.1772(5) 0.0221(18) Uani 1 1 d . . . . .
H1A H 0.8787 0.1573 1.2061 0.033 Uiso 0.5 1 calc R U P . .
O2 O 1.0238(6) 0.0700(8) 1.1481(5) 0.0214(18) Uani 1 1 d . . . . .
H2A H 1.0379 -0.0008 1.1731 0.032 Uiso 0.5 1 calc R U P . .

loop_
_atom_site_aniso_label
_atom_site_aniso_U_11
_atom_site_aniso_U_22
_atom_site_aniso_U_33
_atom_site_aniso_U_23
_atom_site_aniso_U_13
_atom_site_aniso_U_12
Cu1 0.0117(6) 0.0195(7) 0.0161(7) -0.0006(5) 0.0015(5) -0.0040(5)
Cu2 0.0153(7) 0.0199(7) 0.0151(7) 0.0030(5) 0.0049(5) -0.0041(6)
I1 0.0144(4) 0.0183(4) 0.0123(4) -0.0028(3) 0.0041(3) 0.0023(3)
I2 0.0130(3) 0.0164(4) 0.0134(4) 0.0024(3) 0.0008(3) 0.0030(3)
C1 0.010(5) 0.010(5) 0.022(6) 0.002(4) -0.002(4) -0.005(4)
C2 0.015(5) 0.020(6) 0.019(6) -0.005(5) 0.006(4) 0.001(5)
C3 0.018(6) 0.019(6) 0.013(5) 0.004(4) 0.005(4) -0.002(5)
C4 0.021(6) 0.010(5) 0.012(5) -0.001(4) 0.006(4) 0.001(4)
C5 0.022(6) 0.012(5) 0.016(6) -0.005(4) 0.000(5) -0.001(4)
N1 0.018(5) 0.013(5) 0.024(5) 0.010(4) -0.011(4) -0.011(4)
N2 0.016(5) 0.019(5) 0.015(5) -0.004(4) 0.007(4) -0.008(4)
O1 0.020(4) 0.032(5) 0.015(4) -0.001(3) 0.006(3) 0.002(4)
O2 0.018(4) 0.028(5) 0.015(4) 0.000(3) -0.002(3) 0.002(3)

loop_
_atom_type_symbol
_atom_type_description
_atom_type_scat_dispersion_real
_atom_type_scat_dispersion_imag
_atom_type_scat_source
C C 0.0033 0.0016 'International Tables Vol C Tables 4.2.6.8 and 6.1.1.4'
H H 0.0000 0.0000 'International Tables Vol C Tables 4.2.6.8 and 6.1.1.4'
Cu Cu 0.3201 1.2651 'International Tables Vol C Tables 4.2.6.8 and 6.1.1.4'
I I -0.4742 1.8119 'International Tables Vol C Tables 4.2.6.8 and 6.1.1.4'
N N 0.0061 0.0033 'International Tables Vol C Tables 4.2.6.8 and 6.1.1.4'
O O 0.0106 0.0060 'International Tables Vol C Tables 4.2.6.8 and 6.1.1.4'

loop_
_geom_angle_atom_site_label_1
_geom_angle_atom_site_label_2
_geom_angle_atom_site_label_3
_geom_angle
_geom_angle_site_symmetry_1
_geom_angle_site_symmetry_3
_geom_angle_publ_flag
N1 Cu1 I1 116.4(3) . . ?
N1 Cu1 Cu2 133.3(3) . 2_656 ?
I1 Cu1 Cu2 109.89(6) . 2_656 ?
N1 Cu1 Cu1 151.6(3) . 2_656 ?
I1 Cu1 Cu1 61.46(5) . 2_656 ?
Cu2 Cu1 Cu1 60.85(5) 2_656 2_656 ?
N1 Cu1 Cu2 147.8(3) . . ?
I1 Cu1 Cu2 60.79(4) . . ?
Cu2 Cu1 Cu2 57.09(6) 2_656 . ?
Cu1 Cu1 Cu2 58.95(5) 2_656 . ?
N1 Cu1 I2 97.6(3) . . ?
I1 Cu1 I2 109.76(5) . . ?
Cu2 Cu1 I2 60.06(4) 2_656 . ?
Cu1 Cu1 I2 109.85(3) 2_656 . ?
Cu2 Cu1 I2 58.97(4) . . ?
N1 Cu1 I1 104.3(3) . 2_656 ?
I1 Cu1 I1 113.23(5) . 2_656 ?
Cu2 Cu1 I1 60.26(4) 2_656 2_656 ?
Cu1 Cu1 I1 57.97(5) 2_656 2_656 ?
Cu2 Cu1 I1 105.58(5) . 2_656 ?
I2 Cu1 I1 114.65(5) . 2_656 ?
N2 Cu2 Cu2 145.1(3) 3_445 2_656 ?
N2 Cu2 Cu1 142.1(3) 3_445 2_656 ?
Cu2 Cu2 Cu1 62.47(5) 2_656 2_656 ?
N2 Cu2 I2 105.5(3) 3_445 . ?
Cu2 Cu2 I2 61.76(5) 2_656 . ?
Cu1 Cu2 I2 112.27(6) 2_656 . ?
N2 Cu2 I2 104.9(3) 3_445 2_656 ?
Cu2 Cu2 I2 61.01(5) 2_656 2_656 ?
Cu1 Cu2 I2 60.97(4) 2_656 2_656 ?
I2 Cu2 I2 115.88(5) . 2_656 ?
N2 Cu2 I1 104.5(3) 3_445 . ?
Cu2 Cu2 I1 110.34(3) 2_656 . ?
Cu1 Cu2 I1 60.93(4) 2_656 . ?
I2 Cu2 I1 108.75(5) . . ?
I2 Cu2 I1 116.06(5) 2_656 . ?
N2 Cu2 Cu1 145.0(3) 3_445 . ?
Cu2 Cu2 Cu1 60.44(5) 2_656 . ?
Cu1 Cu2 Cu1 60.20(6) 2_656 . ?
I2 Cu2 Cu1 60.56(4) . . ?
I2 Cu2 Cu1 110.06(6) 2_656 . ?
I1 Cu2 Cu1 57.98(4) . . ?
Cu1 I1 Cu2 61.24(4) . . ?
Cu1 I1 Cu1 60.57(5) . 2_656 ?
Cu2 I1 Cu1 58.81(4) . 2_656 ?
Cu2 I2 Cu2 57.23(5) . 2_656 ?
Cu2 I2 Cu1 60.46(4) . . ?
Cu2 I2 Cu1 58.97(4) 2_656 . ?
N2 C1 N1 125.6(10) . . ?
N2 C1 H1 117.2 . . ?
N1 C1 H1 117.2 . . ?
N2 C2 C4 121.0(10) . . ?
N2 C2 H2 119.5 . . ?
C4 C2 H2 119.5 . . ?
N1 C3 C4 120.9(10) . . ?
N1 C3 H3 119.5 . . ?
C4 C3 H3 119.5 . . ?
C3 C4 C2 117.3(10) . . ?
C3 C4 C5 122.6(10) . . ?
C2 C4 C5 120.1(10) . . ?
O2 C5 O1 126.4(10) . . ?
O2 C5 C4 118.0(10) . . ?
O1 C5 C4 115.5(10) . . ?
C1 N1 C3 117.0(9) . . ?
C1 N1 Cu1 119.4(8) . . ?
C3 N1 Cu1 122.6(7) . . ?
C2 N2 C1 118.0(10) . . ?
C2 N2 Cu2 121.8(7) . 3 ?
C1 N2 Cu2 120.2(8) . 3 ?
C5 O1 H1A 109.5 . . ?
C5 O2 H2A 109.5 . . ?

loop_
_geom_bond_atom_site_label_1
_geom_bond_atom_site_label_2
_geom_bond_distance
_geom_bond_site_symmetry_2
_geom_bond_publ_flag
Cu1 N1 2.065(9) . ?
Cu1 I1 2.6208(15) . ?
Cu1 Cu2 2.6581(19) 2_656 ?
Cu1 Cu1 2.693(3) 2_656 ?
Cu1 Cu2 2.7099(19) . ?
Cu1 I2 2.7125(16) . ?
Cu1 I1 2.7158(15) 2_656 ?
Cu2 N2 2.043(9) 3_445 ?
Cu2 Cu2 2.566(3) 2_656 ?
Cu2 Cu1 2.6581(19) 2_656 ?
Cu2 I2 2.6690(15) . ?
Cu2 I2 2.6882(15) 2_656 ?
Cu2 I1 2.6980(16) . ?
I1 Cu1 2.7158(15) 2_656 ?
I2 Cu2 2.6882(15) 2_656 ?
C1 N2 1.331(14) . ?
C1 N1 1.332(15) . ?
C1 H1 0.9300 . ?
C2 N2 1.328(15) . ?
C2 C4 1.404(16) . ?
C2 H2 0.9300 . ?
C3 N1 1.357(14) . ?
C3 C4 1.388(16) . ?
C3 H3 0.9300 . ?
C4 C5 1.488(15) . ?
C5 O2 1.246(14) . ?
C5 O1 1.278(14) . ?
N2 Cu2 2.043(9) 3 ?
O1 H1A 0.8200 . ?
O2 H2A 0.8200 . ?
